data_4518014
loop_
_publ_author_name
'Rajabi, Sheida'
'Ebrahimi, Fatemeh'
'Lole, Gaurav'
'Odrobina, Jann'
'Dechert, Sebastian'
'Jooss, Christian'
'Meyer, Franc'

_publ_section_title
;
 Water Oxidizing Diruthenium Electrocatalysts Immobilized on Carbon
 Nanotubes: Effects of the Number and Positioning of Pyrene Anchors
;
_journal_name_full 'ACS Catalysis'
_journal_page_first 10614
_journal_paper_doi 10.1021/acscatal.0c01577
_journal_year 2020
_chemical_formula_moiety 'C110 H72 N10 O2 Ru2 2+, 2(F6 P -)'
_chemical_formula_sum 'C110 H72 F12 N10 O2 P2 Ru2'
_chemical_formula_weight 2057.85
_space_group_crystal_system triclinic
_space_group_IT_number 2
_space_group_name_Hall '-P 1'
_space_group_name_H-M_alt 'P -1'
_atom_sites_solution_hydrogens geom
_audit_creation_method SHELXL-2014/7
_cell_angle_alpha 93.420(3)
_cell_angle_beta 112.713(3)
_cell_angle_gamma 112.979(3)
_cell_formula_units_Z 2
_cell_length_a 17.1459(6)
_cell_length_b 19.6957(8)
_cell_length_c 21.0108(8)
_cell_measurement_reflns_used 61538
_cell_measurement_temperature 133(2)
_cell_measurement_theta_max 25.716
_cell_measurement_theta_min 1.377
_cell_volume 5837.9(5)
_computing_cell_refinement 'X-AREA (Stoe & Cie, 2002)'
_computing_data_collection 'X-AREA (Stoe & Cie, 2002)'
_computing_data_reduction 'X-AREA (Stoe & Cie, 2002)'
_computing_molecular_graphics 'DIAMOND (Brandenburg, 2012)'
_computing_publication_material 'SHELXL-2014 (Sheldrick, 2014)'
_computing_structure_refinement 'SHELXL-2014/7 (Sheldrick, 2014)'
_computing_structure_solution 'SHELXS-2014 (Sheldrick, 2014)'
_diffrn_ambient_temperature 133(2)
_diffrn_measured_fraction_theta_full 0.999
_diffrn_measured_fraction_theta_max 0.989
_diffrn_measurement_device_type 'Stoe IPDS II'
_diffrn_measurement_method \w
_diffrn_radiation_type MoK\a
_diffrn_radiation_wavelength 0.71073
_diffrn_reflns_av_R_equivalents 0.0663
_diffrn_reflns_av_unetI/netI 0.0915
_diffrn_reflns_Laue_measured_fraction_full 0.999
_diffrn_reflns_Laue_measured_fraction_max 0.989
_diffrn_reflns_limit_h_max 20
_diffrn_reflns_limit_h_min -20
_diffrn_reflns_limit_k_max 23
_diffrn_reflns_limit_k_min -23
_diffrn_reflns_limit_l_max 25
_diffrn_reflns_limit_l_min -22
_diffrn_reflns_number 61538
_diffrn_reflns_point_group_measured_fraction_full 0.999
_diffrn_reflns_point_group_measured_fraction_max 0.989
_diffrn_reflns_theta_full 25.242
_diffrn_reflns_theta_max 25.716
_diffrn_reflns_theta_min 1.377
_diffrn_source 'fine-focus sealed tube'
_exptl_absorpt_coefficient_mu 0.352
_exptl_absorpt_correction_type none
_exptl_crystal_colour black
_exptl_crystal_density_diffrn 1.171
_exptl_crystal_description block
_exptl_crystal_F_000 2088
_exptl_crystal_size_max 0.370
_exptl_crystal_size_mid 0.200
_exptl_crystal_size_min 0.160
_platon_squeeze_details
;
TITL jm118b    P -1         R = 0.23
CELL   17.1459   19.6957   21.0108     93.42    112.71    112.98
SPGR P-1
# Solvent Accessible Volume =      1861
# Note: Atoms in Void as Cxxx and Qxxx all others
C101 0.559 0.248 0.382 !      12.38 eA-3
C102 0.312 0.415 0.294 !      11.90 eA-3
C103 0.184 0.269 0.217 !      10.95 eA-3
C104 0.515 0.655 0.101 !      10.26 eA-3
C105 0.733 0.042 0.300 !       9.72 eA-3
C106 0.200 0.317 0.426 !       8.70 eA-3
C107 0.387 0.315 0.297 !       8.38 eA-3
C108 0.519 0.578 0.463 !       8.05 eA-3
C109 0.869 0.200 0.345 !       7.26 eA-3
Q110 0.717 0.701 0.156 !       7.09 eA-3
C111 0.502 0.162 0.450 !       6.34 eA-3
C112 0.606 0.639 0.234 !       6.33 eA-3
C113 0.985 0.045 0.452 !       6.11 eA-3
C114 0.530 0.724 0.468 !       5.95 eA-3
C115 0.764 0.891 0.245 !       5.76 eA-3
C116 0.918 0.093 0.299 !       5.75 eA-3
C117 0.697 0.223 0.473 !       5.37 eA-3
C118 0.778 0.819 0.360 !       5.29 eA-3
Q119 0.628 0.837 0.319 !       5.14 eA-3
C120 0.833 0.670 0.451 !       5.03 eA-3
C121 0.490 0.618 0.343 !       4.94 eA-3
C122 0.735 0.720 0.434 !       4.56 eA-3
C123 0.077 0.263 0.503 !       3.99 eA-3
C124 0.590 0.685 0.409 !       3.88 eA-3
C125 0.888 0.702 0.484 !       3.88 eA-3
C126 0.294 0.326 0.256 !       3.48 eA-3
C127 0.451 0.704 0.207 !       3.40 eA-3
C128 0.607 0.238 0.453 !       3.13 eA-3
C129 0.796 0.938 0.253 !       3.09 eA-3
C130 0.501 0.639 0.438 !       2.97 eA-3
C131 0.029 0.222 0.400 !       2.89 eA-3
C132 0.653 0.973 0.251 !       2.72 eA-3
C133 0.877 0.882 0.419 !       2.69 eA-3
C134 0.429 0.315 0.456 !       2.65 eA-3
C135 0.156 0.273 0.466 !       2.46 eA-3
C136 0.973 0.970 0.487 !       2.30 eA-3
C137 0.615 0.681 0.176 !       2.10 eA-3
C138 0.093 0.217 0.445 !       2.00 eA-3
C139 0.747 0.874 0.326 !       1.57 eA-3
Q140 0.697 0.403 0.234 !       1.48 eA-3
C141 0.911 0.955 0.434 !       1.45 eA-3
C142 0.216 0.332 0.210 !       1.40 eA-3
Q143 0.831 0.411 0.094 !       1.37 eA-3
C144 0.913 0.077 0.353 !       1.32 eA-3
C145 0.824 0.767 0.472 !       1.28 eA-3
C146 0.397 0.347 0.481 !       1.22 eA-3
Q147 0.782 0.449 0.252 !       1.15 eA-3
C148 0.578 0.895 0.221 !       1.12 eA-3
C149 0.702 0.798 0.243 !       1.11 eA-3
C150 0.803 0.796 0.433 !       1.09 eA-3
C151 0.721 0.829 0.270 !       1.09 eA-3
C152 0.738 0.822 0.322 !       1.09 eA-3
C153 0.703 0.776 0.268 !       1.07 eA-3
Q154 0.686 0.875 0.357 !       1.06 eA-3
C155 0.913 0.857 0.439 !       1.01 eA-3
C156 0.888 0.815 0.472 !       1.00 eA-3
C157 0.781 0.936 0.298 !       0.99 eA-3
Q158 0.830 0.563 0.299 !       0.98 eA-3
Q159 0.171 0.550 0.127 !       0.97 eA-3
Q160 0.813 0.471 0.079 !       0.97 eA-3
Q161 0.720 0.450 0.260 !       0.97 eA-3
Q162 0.610 0.094 0.474 !       0.94 eA-3
Q163 0.166 0.113 0.366 !       0.94 eA-3
C164 0.613 0.794 0.211 !       0.94 eA-3
Q165 0.890 0.672 0.093 !       0.94 eA-3
C166 0.968 0.168 0.326 !       0.93 eA-3
C167 0.922 0.842 0.487 !       0.92 eA-3
Q168 0.730 0.629 0.488 !       0.92 eA-3
C169 0.659 0.784 0.224 !       0.92 eA-3
C170 0.651 0.765 0.358 !       0.91 eA-3
C171 0.913 0.008 0.437 !       0.90 eA-3
Q172 0.219 0.256 0.059 !       0.90 eA-3
C173 0.654 0.761 0.192 !       0.89 eA-3
Q174 0.235 0.855 0.328 !       0.88 eA-3
Q175 0.722 0.418 0.046 !       0.87 eA-3
Q176 0.140 0.629 0.356 !       0.86 eA-3
C177 0.378 0.312 0.406 !       0.86 eA-3
C178 0.636 0.690 0.487 !       0.86 eA-3
C179 0.891 0.992 0.349 !       0.85 eA-3
C180 0.451 0.548 0.360 !       0.85 eA-3
Q181 0.261 0.504 0.050 !       0.84 eA-3
Q182 0.121 0.858 0.266 !       0.84 eA-3
Q183 0.749 0.477 0.454 !       0.84 eA-3
Q184 0.985 0.188 0.445 !       0.84 eA-3
C185 0.828 0.967 0.358 !       0.84 eA-3
Q186 0.359 0.464 0.455 !       0.83 eA-3
Q187 1.004 0.721 0.356 !       0.83 eA-3
Q188 0.363 0.738 0.046 !       0.83 eA-3
C189 0.346 0.311 0.432 !       0.83 eA-3
Q190 0.829 0.114 0.388 !       0.82 eA-3
C191 0.331 0.414 0.229 !       0.82 eA-3
Q192 0.407 0.609 0.312 !       0.82 eA-3
Q193 0.729 0.998 0.114 !       0.81 eA-3
Q194 0.474 0.738 0.432 !       0.80 eA-3
C195 0.434 0.480 0.452 !       0.80 eA-3
Q196 0.393 0.513 0.425 !       0.80 eA-3
C197 0.011 0.208 0.343 !       0.80 eA-3
Q198 0.310 0.875 0.421 !       0.80 eA-3
Q199 0.300 0.562 0.361 !       0.79 eA-3
;
_refine_diff_density_max 0.749
_refine_diff_density_min -0.411
_refine_diff_density_rms 0.075
_refine_ls_extinction_method none
_refine_ls_goodness_of_fit_ref 0.977
_refine_ls_hydrogen_treatment constr
_refine_ls_matrix_type full
_refine_ls_number_parameters 1443
_refine_ls_number_reflns 21972
_refine_ls_number_restraints 576
_refine_ls_restrained_S_all 0.967
_refine_ls_R_factor_all 0.1143
_refine_ls_R_factor_gt 0.0685
_refine_ls_shift/su_max 0.002
_refine_ls_shift/su_mean 0.000
_refine_ls_structure_factor_coef Fsqd
_refine_ls_weighting_details 'w=1/[\s^2^(Fo^2^)+(0.0868P)^2^] where P=(Fo^2^+2Fc^2^)/3'
_refine_ls_weighting_scheme calc
_refine_ls_wR_factor_gt 0.1511
_refine_ls_wR_factor_ref 0.1682
_reflns_Friedel_coverage 0.000
_reflns_number_gt 13290
_reflns_number_total 21972
_reflns_threshold_expression 'I > 2\s(I)'
_cod_data_source_file cs0c01577_si_002.cif
_cod_data_source_block 1-jm118b_sq
_cod_original_cell_volume 5837.9(4)
_cod_database_code 4518014
_shelx_shelxl_version_number 2014/7
_shelx_space_group_comment
;
The symmetry employed for this shelxl refinement is uniquely defined
by the following loop, which should always be used as a source of
symmetry information in preference to the above space-group names.
They are only intended as comments.
;
_shelx_estimated_absorpt_t_min 0.881
_shelx_estimated_absorpt_t_max 0.946
_platon_squeeze_void_probe_radius 1.20

loop_
_space_group_symop_operation_xyz
'x, y, z'
'-x, -y, -z'

loop_
_atom_site_label
_atom_site_type_symbol
_atom_site_fract_x
_atom_site_fract_y
_atom_site_fract_z
_atom_site_U_iso_or_equiv
_atom_site_adp_type
_atom_site_occupancy
_atom_site_site_symmetry_order
_atom_site_calc_flag
_atom_site_refinement_flags_posn
_atom_site_refinement_flags_adp
_atom_site_refinement_flags_occupancy
_atom_site_disorder_assembly
_atom_site_disorder_group
Ru1 Ru 0.21014(3) 0.57404(2) 0.92741(2) 0.03601(12) Uani 1 1 d . . . . .
Ru2 Ru 0.24587(4) 0.57182(2) 0.73960(2) 0.04321(13) Uani 1 1 d . . . . .
N1 N 0.1556(3) 0.6010(2) 0.8346(2) 0.0384(10) Uani 1 1 d . . . . .
N2 N 0.1638(3) 0.5970(2) 0.7742(2) 0.0358(10) Uani 1 1 d . . . . .
N3 N 0.1163(3) 0.6001(2) 0.9387(2) 0.0425(11) Uani 1 1 d . . . . .
N4 N 0.2283(3) 0.5536(2) 1.0266(2) 0.0430(11) Uani 1 1 d . . . . .
N5 N 0.1617(3) 0.5864(2) 0.6541(2) 0.0470(12) Uani 1 1 d . . . . .
N6 N 0.2971(4) 0.5506(3) 0.6703(3) 0.0573(14) Uani 1 1 d . . . . .
O1 O 0.3145(3) 0.5451(2) 0.92445(19) 0.0444(9) Uani 1 1 d . . . . .
O2 O 0.3422(3) 0.5529(2) 0.8269(2) 0.0578(11) Uani 1 1 d . . . . .
C1 C 0.0458(4) 0.6312(3) 0.7568(3) 0.0422(13) Uani 1 1 d . . . . .
C2 C 0.0848(4) 0.6216(3) 0.8254(3) 0.0403(13) Uani 1 1 d . . . . .
C3 C 0.0986(4) 0.6147(3) 0.7259(3) 0.0437(13) Uani 1 1 d . . . . .
C4 C -0.0326(4) 0.6538(4) 0.7239(3) 0.0578(16) Uani 1 1 d . . . . .
H4A H -0.0939 0.6091 0.7076 0.087 Uiso 1 1 calc R U . . .
H4B H -0.0286 0.6744 0.6833 0.087 Uiso 1 1 calc R U . . .
H4C H -0.0263 0.6927 0.7594 0.087 Uiso 1 1 calc R U . . .
C5 C 0.0620(4) 0.6223(3) 0.8858(3) 0.0390(12) Uani 1 1 d . . . . .
C6 C -0.0043(4) 0.6405(3) 0.8947(3) 0.0505(14) Uani 1 1 d . . . . .
H6 H -0.0421 0.6564 0.8585 0.061 Uiso 1 1 calc R U . . .
C7 C -0.0152(4) 0.6353(3) 0.9565(3) 0.0542(16) Uani 1 1 d . . . . .
H7 H -0.0602 0.6478 0.9631 0.065 Uiso 1 1 calc R U . . .
C8 C 0.0404(4) 0.6117(3) 1.0088(3) 0.0538(17) Uani 1 1 d . . . . .
H8 H 0.0326 0.6073 1.0510 0.065 Uiso 1 1 calc R U . . .
C9 C 0.1067(4) 0.5945(3) 0.9998(3) 0.0397(13) Uani 1 1 d . . . . .
C10 C 0.1699(4) 0.5670(3) 1.0492(3) 0.0458(14) Uani 1 1 d . . . . .
C11 C 0.1722(5) 0.5556(3) 1.1154(3) 0.0607(18) Uani 1 1 d . . . . .
H11 H 0.1305 0.5640 1.1305 0.073 Uiso 1 1 calc R U . . .
C12 C 0.2366(6) 0.5320(4) 1.1580(3) 0.0658(19) Uani 1 1 d . . . . .
H12 H 0.2408 0.5252 1.2034 0.079 Uiso 1 1 calc R U . . .
C13 C 0.2939(5) 0.5185(4) 1.1336(3) 0.0619(17) Uani 1 1 d . . . . .
H13 H 0.3380 0.5020 1.1622 0.074 Uiso 1 1 calc R U . . .
C14 C 0.2879(5) 0.5287(3) 1.0688(3) 0.0515(15) Uani 1 1 d . . . . .
H14 H 0.3273 0.5179 1.0525 0.062 Uiso 1 1 calc R U . . .
C15 C 0.0943(4) 0.6071(3) 0.6550(3) 0.0435(13) Uani 1 1 d . . . . .
C16 C 0.0335(5) 0.6161(4) 0.5926(3) 0.0569(16) Uani 1 1 d . . . . .
H16 H -0.0137 0.6301 0.5924 0.068 Uiso 1 1 calc R U . . .
C17 C 0.0433(6) 0.6041(4) 0.5309(3) 0.072(2) Uani 1 1 d . . . . .
H17 H 0.0016 0.6091 0.4880 0.086 Uiso 1 1 calc R U . . .
C18 C 0.1111(5) 0.5855(4) 0.5309(3) 0.066(2) Uani 1 1 d . . . . .
H18 H 0.1186 0.5796 0.4887 0.079 Uiso 1 1 calc R U . . .
C19 C 0.1705(5) 0.5750(3) 0.5930(3) 0.0566(17) Uani 1 1 d . . . . .
C20 C 0.2467(5) 0.5538(3) 0.6030(3) 0.0609(18) Uani 1 1 d . . . . .
C21 C 0.2688(7) 0.5363(4) 0.5484(4) 0.080(2) Uani 1 1 d . . . . .
H21 H 0.2323 0.5368 0.5012 0.096 Uiso 1 1 calc R U . . .
C22 C 0.3421(9) 0.5184(6) 0.5623(5) 0.104(3) Uani 1 1 d . . . . .
H22 H 0.3561 0.5055 0.5251 0.125 Uiso 1 1 calc R U . . .
C23 C 0.3947(7) 0.5193(5) 0.6307(5) 0.088(3) Uani 1 1 d . . . . .
H23 H 0.4484 0.5101 0.6422 0.106 Uiso 1 1 calc R U . . .
C24 C 0.3693(6) 0.5339(4) 0.6833(4) 0.072(2) Uani 1 1 d . . . . .
H24 H 0.4045 0.5319 0.7303 0.087 Uiso 1 1 calc R U . . .
C25 C 0.3572(5) 0.5400(3) 0.8888(3) 0.0529(15) Uani 1 1 d . . . . .
C26 C 0.4341(6) 0.5153(5) 0.9210(4) 0.085(3) Uani 1 1 d . . . . .
H26A H 0.4939 0.5599 0.9522 0.127 Uiso 1 1 calc R U . . .
H26B H 0.4414 0.4912 0.8829 0.127 Uiso 1 1 calc R U . . .
H26C H 0.4169 0.4789 0.9488 0.127 Uiso 1 1 calc R U . . .
N11 N 0.3157(3) 0.6860(2) 0.9731(2) 0.0400(10) Uani 1 1 d . . . . .
C30 C 0.3762(4) 0.7146(3) 0.9439(3) 0.0462(13) Uani 1 1 d . . . . .
H30 H 0.3658 0.6840 0.9020 0.055 Uiso 1 1 calc R U . . .
C31 C 0.4512(4) 0.7855(3) 0.9722(3) 0.0430(13) Uani 1 1 d . . . . .
H31 H 0.4919 0.8032 0.9502 0.052 Uiso 1 1 calc R U . . .
C32 C 0.4681(4) 0.8321(3) 1.0339(3) 0.0398(12) Uani 1 1 d . . . . .
C33 C 0.4060(4) 0.8029(3) 1.0628(3) 0.0468(14) Uani 1 1 d . . . . .
H33 H 0.4135 0.8329 1.1038 0.056 Uiso 1 1 calc R U . . .
C34 C 0.3320(4) 0.7294(3) 1.0319(3) 0.0470(14) Uani 1 1 d . . . . .
H34 H 0.2917 0.7096 1.0539 0.056 Uiso 1 1 calc R U . . .
C35 C 0.5437(4) 0.9129(3) 1.0627(3) 0.0446(13) Uani 1 1 d . . . . .
C36 C 0.5179(4) 0.9680(3) 1.0774(3) 0.0484(14) Uani 1 1 d . . . . .
H36 H 0.4572 0.9534 1.0755 0.058 Uiso 1 1 calc R U . . .
C37 C 0.5806(4) 1.0451(3) 1.0948(3) 0.0498(14) Uani 1 1 d . . . . .
H37 H 0.5608 1.0824 1.1024 0.060 Uiso 1 1 calc R U . . .
C38 C 0.6715(4) 1.0679(3) 1.1013(3) 0.0534(15) Uani 1 1 d . . . . .
C39 C 0.7360(5) 1.1471(3) 1.1170(3) 0.0580(16) Uani 1 1 d . . . . .
H39 H 0.7164 1.1850 1.1230 0.070 Uiso 1 1 calc R U . . .
C40 C 0.8218(5) 1.1675(4) 1.1232(4) 0.0671(19) Uani 1 1 d . . . . .
H40 H 0.8620 1.2200 1.1315 0.081 Uiso 1 1 calc R U . . .
C41 C 0.8577(5) 1.1123(4) 1.1177(4) 0.071(2) Uani 1 1 d . . . . .
C42 C 0.9476(5) 1.1335(5) 1.1253(5) 0.091(3) Uani 1 1 d . . . . .
H42 H 0.9880 1.1857 1.1329 0.110 Uiso 1 1 calc R U . . .
C43 C 0.9799(7) 1.0819(6) 1.1221(7) 0.127(4) Uani 1 1 d . . . . .
H43 H 1.0439 1.0987 1.1307 0.152 Uiso 1 1 calc R U . . .
C44 C 0.9202(5) 1.0027(5) 1.1061(5) 0.107(3) Uani 1 1 d . . . . .
H44 H 0.9436 0.9667 1.1032 0.128 Uiso 1 1 calc R U . . .
C45 C 0.8261(5) 0.9783(4) 1.0948(4) 0.070(2) Uani 1 1 d . . . . .
C46 C 0.7597(5) 0.8994(4) 1.0769(4) 0.074(2) Uani 1 1 d . . . . .
H46 H 0.7801 0.8617 1.0721 0.088 Uiso 1 1 calc R U . . .
C47 C 0.6704(4) 0.8769(3) 1.0666(3) 0.0529(15) Uani 1 1 d . . . . .
H47 H 0.6290 0.8242 1.0553 0.064 Uiso 1 1 calc R U . . .
C48 C 0.6368(4) 0.9327(3) 1.0728(3) 0.0435(13) Uani 1 1 d . . . . .
C49 C 0.7008(4) 1.0110(3) 1.0917(3) 0.0462(13) Uani 1 1 d . . . . .
C50 C 0.7935(4) 1.0349(3) 1.1014(4) 0.0606(17) Uani 1 1 d . . . . .
N12 N 0.3461(3) 0.6861(2) 0.7686(2) 0.0442(11) Uani 1 1 d D . . . .
C60 C 0.4404(4) 0.7061(3) 0.8003(3) 0.0456(13) Uani 1 1 d D . . . .
H60 H 0.4596 0.6673 0.8106 0.055 Uiso 1 1 calc R U . . .
C61 C 0.5103(4) 0.7807(3) 0.8185(3) 0.0477(14) Uani 1 1 d D . . . .
H61 H 0.5754 0.7920 0.8409 0.057 Uiso 1 1 calc R U . . .
C62 C 0.4835(4) 0.8385(3) 0.8033(3) 0.0408(12) Uani 1 1 d D . . . .
C63 C 0.3869(4) 0.8180(3) 0.7713(3) 0.0431(13) Uani 1 1 d D . . . .
H63 H 0.3656 0.8555 0.7598 0.052 Uiso 1 1 calc R U . . .
C64 C 0.3221(4) 0.7430(3) 0.7563(3) 0.0427(13) Uani 1 1 d D . . . .
H64 H 0.2569 0.7309 0.7361 0.051 Uiso 1 1 calc R U . . .
C65 C 0.5553(4) 0.9202(3) 0.8239(3) 0.0460(13) Uani 1 1 d D . . . .
C66 C 0.6300(4) 0.9478(4) 0.8922(3) 0.0536(15) Uani 1 1 d D . . . .
H66 H 0.6374 0.9141 0.9220 0.064 Uiso 1 1 calc R U . . .
C67 C 0.6945(4) 1.0257(4) 0.9170(4) 0.0648(18) Uani 1 1 d D . . . .
H67 H 0.7432 1.0445 0.9646 0.078 Uiso 1 1 calc R U . . .
C68 C 0.6883(4) 1.0748(3) 0.8740(3) 0.0531(15) Uani 1 1 d D . . . .
C69 C 0.7545(4) 1.1566(4) 0.8989(4) 0.066(2) Uani 1 1 d D . . . .
H69 H 0.8037 1.1763 0.9462 0.080 Uiso 1 1 calc R U . . .
C70 C 0.7462(5) 1.2039(4) 0.8555(4) 0.068(2) Uani 1 1 d D . . . .
H70 H 0.7895 1.2565 0.8732 0.082 Uiso 1 1 calc R U . . .
C71 C 0.6750(5) 1.1771(3) 0.7847(4) 0.0635(18) Uani 1 1 d D . . . .
C72 C 0.6656(6) 1.2258(4) 0.7380(4) 0.078(2) Uani 1 1 d D . . . .
H72 H 0.7071 1.2787 0.7556 0.093 Uiso 1 1 calc R U . . .
C73 C 0.5981(6) 1.1984(4) 0.6682(5) 0.084(2) Uani 1 1 d D . . . .
H73 H 0.5938 1.2321 0.6379 0.101 Uiso 1 1 calc R U . . .
C74 C 0.5367(6) 1.1215(4) 0.6423(5) 0.086(2) Uani 1 1 d D . . . .
H74 H 0.4906 1.1026 0.5939 0.103 Uiso 1 1 calc R U . . .
C75 C 0.5411(5) 1.0706(3) 0.6867(3) 0.0621(17) Uani 1 1 d D . . . .
C76 C 0.4771(5) 0.9914(3) 0.6605(3) 0.0607(17) Uani 1 1 d D . . . .
H76 H 0.4307 0.9722 0.6121 0.073 Uiso 1 1 calc R U . . .
C77 C 0.4816(4) 0.9429(3) 0.7041(3) 0.0535(15) Uani 1 1 d D . . . .
H77 H 0.4387 0.8904 0.6850 0.064 Uiso 1 1 calc R U . . .
C78 C 0.5484(4) 0.9687(3) 0.7772(3) 0.0430(12) Uani 1 1 d D . . . .
C79 C 0.6154(4) 1.0482(3) 0.8036(3) 0.0482(14) Uani 1 1 d D . . . .
C80 C 0.6095(4) 1.0980(3) 0.7583(3) 0.0537(15) Uani 1 1 d D . . . .
N13 N 0.1143(3) 0.4588(2) 0.8812(2) 0.0422(11) Uani 1 1 d . . . . .
C90 C 0.0235(4) 0.4363(3) 0.8368(3) 0.0456(14) Uani 1 1 d . . . . .
H90 H 0.0029 0.4741 0.8244 0.055 Uiso 1 1 calc R U . . .
C91 C -0.0423(4) 0.3601(3) 0.8078(3) 0.0520(16) Uani 1 1 d . . . . .
H91 H -0.1063 0.3468 0.7765 0.062 Uiso 1 1 calc R U . . .
C92 C -0.0142(5) 0.3036(3) 0.8247(3) 0.0550(17) Uani 1 1 d . . . . .
C93 C 0.0802(5) 0.3273(3) 0.8687(4) 0.0587(17) Uani 1 1 d . . . . .
H93 H 0.1031 0.2907 0.8803 0.070 Uiso 1 1 calc R U . . .
C94 C 0.1426(4) 0.4048(3) 0.8967(3) 0.0490(14) Uani 1 1 d . . . . .
H94 H 0.2072 0.4197 0.9276 0.059 Uiso 1 1 calc R U . . .
C95 C -0.0863(5) 0.2220(3) 0.7905(4) 0.0635(19) Uani 1 1 d . . . . .
C96 C -0.1525(5) 0.2039(4) 0.7187(4) 0.069(2) Uani 1 1 d . . . . .
H96 H -0.1514 0.2433 0.6946 0.083 Uiso 1 1 calc R U . . .
C97 C -0.2191(5) 0.1295(4) 0.6828(4) 0.078(2) Uani 1 1 d . . . . .
H97 H -0.2617 0.1183 0.6340 0.094 Uiso 1 1 calc R U . . .
C98 C -0.2244(6) 0.0708(4) 0.7173(5) 0.074(2) Uani 1 1 d . . . . .
C99 C -0.2932(6) -0.0078(5) 0.6810(5) 0.087(3) Uani 1 1 d . . . . .
H99 H -0.3361 -0.0207 0.6320 0.104 Uiso 1 1 calc R U . . .
C100 C -0.2958(7) -0.0604(5) 0.7158(6) 0.088(3) Uani 1 1 d . . . . .
H100 H -0.3413 -0.1112 0.6902 0.106 Uiso 1 1 calc R U . . .
C101 C -0.2376(6) -0.0486(4) 0.7872(6) 0.080(2) Uani 1 1 d . . . . .
C102 C -0.2431(7) -0.1058(4) 0.8247(7) 0.096(3) Uani 1 1 d . . . . .
H102 H -0.2875 -0.1570 0.7997 0.115 Uiso 1 1 calc R U . . .
C103 C -0.1862(7) -0.0897(5) 0.8963(7) 0.094(3) Uani 1 1 d . . . . .
H103 H -0.1934 -0.1291 0.9208 0.113 Uiso 1 1 calc R U . . .
C104 C -0.1181(6) -0.0156(4) 0.9328(6) 0.096(3) Uani 1 1 d . . . . .
H104 H -0.0773 -0.0047 0.9820 0.115 Uiso 1 1 calc R U . . .
C105 C -0.1088(6) 0.0433(4) 0.8976(6) 0.081(2) Uani 1 1 d . . . . .
C106 C -0.0400(5) 0.1201(4) 0.9334(5) 0.081(2) Uani 1 1 d . . . . .
H106 H 0.0013 0.1310 0.9825 0.097 Uiso 1 1 calc R U . . .
C107 C -0.0304(5) 0.1781(4) 0.9011(4) 0.0657(19) Uani 1 1 d . . . . .
H107 H 0.0163 0.2283 0.9278 0.079 Uiso 1 1 calc R U . . .
C108 C -0.0899(5) 0.1644(4) 0.8271(5) 0.072(2) Uani 1 1 d . . . . .
C109 C -0.1607(5) 0.0882(3) 0.7881(5) 0.068(2) Uani 1 1 d . . . . .
C110 C -0.1669(6) 0.0295(4) 0.8249(5) 0.073(2) Uani 1 1 d . . . . .
N14A N 0.1452(7) 0.4538(5) 0.7071(6) 0.039(2) Uani 0.659(7) 1 d D U P A 1
C20A C 0.0497(6) 0.4280(5) 0.6757(5) 0.038(2) Uani 0.659(7) 1 d D U P A 1
H20A H 0.0247 0.4634 0.6755 0.046 Uiso 0.659(7) 1 calc R U P A 1
C21A C -0.0120(6) 0.3517(4) 0.6440(4) 0.0406(19) Uani 0.659(7) 1 d D U P A 1
H21A H -0.0783 0.3358 0.6224 0.049 Uiso 0.659(7) 1 calc R U P A 1
C22A C 0.0218(6) 0.2978(4) 0.6435(4) 0.045(2) Uani 0.659(7) 1 d D U P A 1
C23A C 0.1193(7) 0.3250(5) 0.6774(5) 0.050(2) Uani 0.659(7) 1 d D U P A 1
H23A H 0.1463 0.2908 0.6793 0.059 Uiso 0.659(7) 1 calc R U P A 1
C24A C 0.1771(7) 0.4018(4) 0.7085(5) 0.043(2) Uani 0.659(7) 1 d D U P A 1
H24A H 0.2436 0.4185 0.7322 0.051 Uiso 0.659(7) 1 calc R U P A 1
C25A C -0.0462(7) 0.2171(4) 0.6014(5) 0.057(2) Uani 0.659(7) 1 d D U P A 1
C26A C -0.1114(8) 0.2065(5) 0.5322(5) 0.076(3) Uani 0.659(7) 1 d D U P A 1
H26D H -0.1080 0.2499 0.5138 0.091 Uiso 0.659(7) 1 calc R U P A 1
C27A C -0.1814(10) 0.1350(6) 0.4888(7) 0.082(4) Uani 0.659(7) 1 d D U P A 1
H27A H -0.2262 0.1299 0.4424 0.098 Uiso 0.659(7) 1 calc R U P A 1
C28A C -0.1844(10) 0.0720(6) 0.5146(6) 0.070(3) Uani 0.659(7) 1 d D U P A 1
C29A C -0.2561(9) -0.0048(6) 0.4708(7) 0.080(3) Uani 0.659(7) 1 d D U P A 1
H29A H -0.3001 -0.0111 0.4236 0.096 Uiso 0.659(7) 1 calc R U P A 1
C30A C -0.2604(12) -0.0662(7) 0.4965(8) 0.101(4) Uani 0.659(7) 1 d D U P A 1
H30A H -0.3060 -0.1154 0.4666 0.121 Uiso 0.659(7) 1 calc R U P A 1
C31A C -0.1979(9) -0.0590(5) 0.5678(7) 0.073(3) Uani 0.659(7) 1 d D U P A 1
C32A C -0.2033(11) -0.1236(7) 0.5960(8) 0.106(4) Uani 0.659(7) 1 d D U P A 1
H32A H -0.2496 -0.1732 0.5672 0.127 Uiso 0.659(7) 1 calc R U P A 1
C33A C -0.1419(11) -0.1145(7) 0.6646(8) 0.107(4) Uani 0.659(7) 1 d D U P A 1
H33A H -0.1467 -0.1581 0.6829 0.129 Uiso 0.659(7) 1 calc R U P A 1
C34A C -0.0728(12) -0.0434(7) 0.7082(8) 0.102(4) Uani 0.659(7) 1 d D U P A 1
H34A H -0.0312 -0.0388 0.7557 0.123 Uiso 0.659(7) 1 calc R U P A 1
C35A C -0.0639(9) 0.0231(6) 0.6820(7) 0.078(3) Uani 0.659(7) 1 d D U P A 1
C36A C 0.0092(11) 0.0972(7) 0.7250(7) 0.078(4) Uani 0.659(7) 1 d D U P A 1
H36A H 0.0559 0.1026 0.7707 0.093 Uiso 0.659(7) 1 calc R U P A 1
C37A C 0.0113(8) 0.1605(5) 0.6995(5) 0.062(3) Uani 0.659(7) 1 d D U P A 1
H37A H 0.0528 0.2095 0.7311 0.075 Uiso 0.659(7) 1 calc R U P A 1
C38A C -0.0461(14) 0.1546(5) 0.6285(7) 0.060(4) Uani 0.659(7) 1 d D U P A 1
C39A C -0.1200(7) 0.0778(5) 0.5840(5) 0.062(2) Uani 0.659(7) 1 d D U P A 1
C40A C -0.1265(8) 0.0142(5) 0.6117(6) 0.073(3) Uani 0.659(7) 1 d D U P A 1
N14B N 0.1821(14) 0.4589(10) 0.7170(15) 0.053(5) Uani 0.341(7) 1 d D U P A 2
C20B C 0.0872(15) 0.4208(9) 0.6922(13) 0.053(5) Uani 0.341(7) 1 d D U P A 2
H20B H 0.0516 0.4489 0.6816 0.064 Uiso 0.341(7) 1 calc R U P A 2
C21B C 0.0392(14) 0.3423(9) 0.6814(12) 0.064(5) Uani 0.341(7) 1 d D U P A 2
H21B H -0.0274 0.3181 0.6654 0.077 Uiso 0.341(7) 1 calc R U P A 2
C22B C 0.0896(13) 0.2996(8) 0.6943(13) 0.072(5) Uani 0.341(7) 1 d D U P A 2
C23B C 0.1885(13) 0.3397(9) 0.7275(13) 0.076(6) Uani 0.341(7) 1 d D U P A 2
H23B H 0.2263 0.3138 0.7434 0.092 Uiso 0.341(7) 1 calc R U P A 2
C24B C 0.2299(15) 0.4176(9) 0.7366(13) 0.062(5) Uani 0.341(7) 1 d D U P A 2
H24B H 0.2970 0.4439 0.7584 0.074 Uiso 0.341(7) 1 calc R U P A 2
C25B C 0.0488(12) 0.2173(8) 0.6939(10) 0.072(5) Uani 0.341(7) 1 d D U P A 2
C26B C 0.0874(15) 0.1948(10) 0.7553(11) 0.086(6) Uani 0.341(7) 1 d D U P A 2
H26E H 0.1382 0.2326 0.7968 0.103 Uiso 0.341(7) 1 calc R U P A 2
C27B C 0.0539(18) 0.1183(10) 0.7580(14) 0.101(9) Uani 0.341(7) 1 d D U P A 2
H27B H 0.0872 0.1043 0.7985 0.122 Uiso 0.341(7) 1 calc R U P A 2
C28B C -0.0268(18) 0.0635(12) 0.7022(13) 0.106(9) Uani 0.341(7) 1 d D U P A 2
C29B C -0.066(4) -0.0181(14) 0.700(2) 0.24(3) Uani 0.341(7) 1 d D U P A 2
H29B H -0.0338 -0.0354 0.7385 0.284 Uiso 0.341(7) 1 calc R U P A 2
C30B C -0.147(2) -0.0687(14) 0.6446(16) 0.148(10) Uani 0.341(7) 1 d D U P A 2
H30B H -0.1765 -0.1195 0.6479 0.177 Uiso 0.341(7) 1 calc R U P A 2
C31B C -0.190(4) -0.0484(13) 0.5812(19) 0.17(2) Uani 0.341(7) 1 d D U P A 2
C32B C -0.268(2) -0.1043(15) 0.5194(17) 0.163(12) Uani 0.341(7) 1 d D U P A 2
H32B H -0.2927 -0.1563 0.5207 0.196 Uiso 0.341(7) 1 calc R U P A 2
C33B C -0.309(3) -0.0841(17) 0.4580(19) 0.179(14) Uani 0.341(7) 1 d D U P A 2
H33B H -0.3665 -0.1204 0.4194 0.215 Uiso 0.341(7) 1 calc R U P A 2
C34B C -0.265(5) -0.010(2) 0.453(2) 0.29(4) Uani 0.341(7) 1 d D U P A 2
H34B H -0.2906 0.0036 0.4100 0.342 Uiso 0.341(7) 1 calc R U P A 2
C35B C -0.183(2) 0.0469(13) 0.5126(13) 0.115(8) Uani 0.341(7) 1 d D U P A 2
C36B C -0.145(2) 0.1254(14) 0.5103(15) 0.131(11) Uani 0.341(7) 1 d D U P A 2
H36B H -0.1732 0.1398 0.4681 0.157 Uiso 0.341(7) 1 calc R U P A 2
C37B C -0.0690(19) 0.1795(12) 0.5691(12) 0.104(7) Uani 0.341(7) 1 d D U P A 2
H37B H -0.0380 0.2294 0.5643 0.124 Uiso 0.341(7) 1 calc R U P A 2
C38B C -0.035(3) 0.1637(10) 0.6365(15) 0.089(11) Uani 0.341(7) 1 d D U P A 2
C39B C -0.0681(13) 0.0832(8) 0.6377(10) 0.084(5) Uani 0.341(7) 1 d D U P A 2
C40B C -0.1495(17) 0.0293(11) 0.5783(12) 0.112(8) Uani 0.341(7) 1 d D U P A 2
P1 P 0.21743(15) 0.57619(10) 0.35190(8) 0.0716(6) Uani 1 1 d . . . . .
F11 F 0.2926(5) 0.6120(4) 0.3238(3) 0.160(3) Uani 1 1 d . . . . .
F12 F 0.2041(7) 0.6501(3) 0.3438(3) 0.168(4) Uani 1 1 d . . . . .
F13 F 0.2986(4) 0.6189(3) 0.4314(2) 0.1077(19) Uani 1 1 d . . . . .
F14 F 0.2374(4) 0.5062(3) 0.3611(3) 0.1095(18) Uani 1 1 d . . . . .
F15 F 0.1385(3) 0.5326(2) 0.27229(19) 0.0801(12) Uani 1 1 d . . . . .
F16 F 0.1407(3) 0.5432(3) 0.3790(2) 0.1033(16) Uani 1 1 d . . . . .
P2 P 0.69246(19) 0.67940(12) 0.94017(13) 0.0851(6) Uani 1 1 d . . . . .
F21 F 0.7018(4) 0.7377(3) 0.8911(4) 0.1202(19) Uani 1 1 d . . . . .
F22 F 0.7727(4) 0.7438(3) 1.0089(4) 0.132(2) Uani 1 1 d . . . . .
F23 F 0.6152(4) 0.6975(3) 0.9500(3) 0.1055(16) Uani 1 1 d . . . . .
F24 F 0.6117(4) 0.6138(3) 0.8696(3) 0.1045(16) Uani 1 1 d . . . . .
F25 F 0.7694(4) 0.6615(3) 0.9294(3) 0.1165(18) Uani 1 1 d . . . . .
F26 F 0.6798(4) 0.6190(3) 0.9862(3) 0.1042(16) Uani 1 1 d . . . . .

loop_
_atom_site_aniso_label
_atom_site_aniso_U_11
_atom_site_aniso_U_22
_atom_site_aniso_U_33
_atom_site_aniso_U_23
_atom_site_aniso_U_13
_atom_site_aniso_U_12
Ru1 0.0427(3) 0.0268(2) 0.0323(2) 0.00530(15) 0.02200(18) 0.00472(17)
Ru2 0.0653(3) 0.0358(2) 0.0398(2) 0.01511(18) 0.0342(2) 0.0219(2)
N1 0.045(3) 0.032(2) 0.034(2) 0.0065(17) 0.025(2) 0.0061(19)
N2 0.046(3) 0.029(2) 0.032(2) 0.0124(16) 0.0219(19) 0.0114(18)
N3 0.046(3) 0.032(2) 0.036(2) 0.0017(18) 0.022(2) 0.0015(19)
N4 0.057(3) 0.030(2) 0.036(2) 0.0081(17) 0.025(2) 0.010(2)
N5 0.059(3) 0.040(2) 0.034(2) 0.0119(18) 0.027(2) 0.008(2)
N6 0.086(4) 0.048(3) 0.062(3) 0.025(2) 0.051(3) 0.034(3)
O1 0.057(2) 0.041(2) 0.047(2) 0.0205(16) 0.0314(19) 0.0237(18)
O2 0.088(3) 0.067(3) 0.054(2) 0.037(2) 0.046(2) 0.051(2)
C1 0.042(3) 0.032(3) 0.044(3) 0.006(2) 0.020(2) 0.008(2)
C2 0.040(3) 0.032(3) 0.038(3) 0.009(2) 0.020(2) 0.004(2)
C3 0.051(3) 0.034(3) 0.035(3) 0.010(2) 0.020(3) 0.007(2)
C4 0.053(4) 0.051(3) 0.060(4) 0.011(3) 0.022(3) 0.019(3)
C5 0.035(3) 0.031(2) 0.040(3) 0.002(2) 0.021(2) 0.001(2)
C6 0.055(4) 0.035(3) 0.061(4) 0.010(2) 0.033(3) 0.013(3)
C7 0.051(4) 0.046(3) 0.066(4) 0.003(3) 0.040(3) 0.011(3)
C8 0.055(4) 0.047(3) 0.051(3) 0.001(3) 0.038(3) 0.002(3)
C9 0.044(3) 0.031(2) 0.037(3) 0.005(2) 0.026(2) 0.002(2)
C10 0.053(3) 0.027(2) 0.045(3) 0.003(2) 0.029(3) -0.001(2)
C11 0.088(5) 0.032(3) 0.062(4) 0.011(3) 0.049(4) 0.011(3)
C12 0.099(5) 0.053(4) 0.045(3) 0.020(3) 0.040(4) 0.024(4)
C13 0.085(5) 0.060(4) 0.048(3) 0.024(3) 0.034(3) 0.034(4)
C14 0.069(4) 0.043(3) 0.041(3) 0.012(2) 0.028(3) 0.020(3)
C15 0.048(3) 0.038(3) 0.036(3) 0.008(2) 0.022(2) 0.008(2)
C16 0.056(4) 0.057(4) 0.041(3) 0.012(3) 0.015(3) 0.015(3)
C17 0.073(5) 0.082(5) 0.039(3) 0.014(3) 0.023(3) 0.018(4)
C18 0.077(5) 0.063(4) 0.039(3) 0.012(3) 0.028(3) 0.010(4)
C19 0.076(4) 0.044(3) 0.054(4) 0.017(3) 0.045(3) 0.013(3)
C20 0.100(5) 0.040(3) 0.058(4) 0.017(3) 0.057(4) 0.024(3)
C21 0.136(7) 0.062(4) 0.079(5) 0.033(4) 0.075(5) 0.051(5)
C22 0.189(11) 0.113(7) 0.090(6) 0.051(5) 0.105(7) 0.095(8)
C23 0.142(8) 0.093(6) 0.098(6) 0.044(5) 0.085(6) 0.082(6)
C24 0.116(6) 0.077(5) 0.072(4) 0.039(4) 0.066(5) 0.063(5)
C25 0.061(4) 0.038(3) 0.064(4) 0.021(3) 0.031(3) 0.022(3)
C26 0.100(6) 0.131(7) 0.086(5) 0.070(5) 0.061(5) 0.085(6)
N11 0.041(3) 0.035(2) 0.032(2) 0.0075(17) 0.0171(19) 0.0050(19)
C30 0.049(3) 0.038(3) 0.045(3) 0.006(2) 0.025(3) 0.011(2)
C31 0.048(3) 0.036(3) 0.045(3) 0.012(2) 0.027(3) 0.011(2)
C32 0.042(3) 0.034(3) 0.048(3) 0.013(2) 0.025(2) 0.016(2)
C33 0.050(3) 0.031(3) 0.054(3) 0.001(2) 0.028(3) 0.009(2)
C34 0.049(3) 0.040(3) 0.052(3) 0.013(2) 0.032(3) 0.010(2)
C35 0.038(3) 0.044(3) 0.040(3) 0.001(2) 0.018(2) 0.009(2)
C36 0.051(3) 0.034(3) 0.060(3) 0.001(2) 0.034(3) 0.012(3)
C37 0.045(3) 0.042(3) 0.062(4) 0.004(3) 0.027(3) 0.017(3)
C38 0.043(3) 0.051(3) 0.048(3) 0.002(3) 0.020(3) 0.006(3)
C39 0.057(4) 0.040(3) 0.064(4) 0.003(3) 0.028(3) 0.011(3)
C40 0.062(4) 0.050(4) 0.078(5) 0.008(3) 0.038(4) 0.009(3)
C41 0.051(4) 0.057(4) 0.088(5) -0.001(3) 0.037(4) 0.005(3)
C42 0.054(5) 0.059(4) 0.133(7) -0.013(5) 0.047(5) -0.001(4)
C43 0.060(6) 0.095(7) 0.207(12) -0.011(7) 0.073(7) 0.010(5)
C44 0.046(5) 0.095(6) 0.141(8) -0.027(6) 0.038(5) 0.008(4)
C45 0.042(4) 0.060(4) 0.095(5) -0.003(4) 0.032(4) 0.012(3)
C46 0.057(4) 0.059(4) 0.089(5) -0.012(4) 0.024(4) 0.024(3)
C47 0.052(4) 0.039(3) 0.066(4) 0.008(3) 0.029(3) 0.015(3)
C48 0.040(3) 0.038(3) 0.050(3) 0.008(2) 0.025(3) 0.011(2)
C49 0.043(3) 0.036(3) 0.057(3) 0.002(2) 0.027(3) 0.011(2)
C50 0.041(4) 0.044(3) 0.071(4) -0.006(3) 0.020(3) 0.003(3)
N12 0.055(3) 0.043(2) 0.040(2) 0.0169(19) 0.027(2) 0.020(2)
C60 0.062(4) 0.045(3) 0.050(3) 0.022(2) 0.035(3) 0.031(3)
C61 0.046(3) 0.059(3) 0.047(3) 0.018(3) 0.026(3) 0.025(3)
C62 0.044(3) 0.042(3) 0.040(3) 0.010(2) 0.022(2) 0.019(2)
C63 0.044(3) 0.040(3) 0.045(3) 0.015(2) 0.019(2) 0.019(2)
C64 0.046(3) 0.040(3) 0.044(3) 0.013(2) 0.024(2) 0.017(2)
C65 0.036(3) 0.055(3) 0.048(3) 0.006(3) 0.023(3) 0.017(3)
C66 0.035(3) 0.066(4) 0.056(3) 0.015(3) 0.018(3) 0.021(3)
C67 0.042(4) 0.081(5) 0.057(4) 0.002(3) 0.020(3) 0.019(3)
C68 0.041(3) 0.048(3) 0.066(4) 0.002(3) 0.033(3) 0.009(3)
C69 0.044(4) 0.077(5) 0.064(4) -0.010(4) 0.032(3) 0.010(3)
C70 0.062(4) 0.053(4) 0.080(5) -0.002(4) 0.046(4) 0.007(3)
C71 0.067(4) 0.048(3) 0.085(5) 0.010(3) 0.053(4) 0.016(3)
C72 0.092(6) 0.042(3) 0.101(6) 0.016(4) 0.065(5) 0.011(4)
C73 0.099(6) 0.048(4) 0.096(6) 0.021(4) 0.049(5) 0.018(4)
C74 0.095(6) 0.061(4) 0.092(6) 0.036(4) 0.045(5) 0.019(4)
C75 0.074(5) 0.048(3) 0.067(4) 0.016(3) 0.040(4) 0.020(3)
C76 0.064(4) 0.053(4) 0.058(4) 0.017(3) 0.029(3) 0.017(3)
C77 0.048(4) 0.049(3) 0.061(4) 0.013(3) 0.031(3) 0.014(3)
C78 0.037(3) 0.044(3) 0.050(3) 0.011(2) 0.025(3) 0.014(2)
C79 0.040(3) 0.044(3) 0.061(4) 0.005(3) 0.032(3) 0.012(3)
C80 0.046(3) 0.045(3) 0.072(4) 0.009(3) 0.041(3) 0.008(3)
N13 0.049(3) 0.036(2) 0.037(2) 0.0042(18) 0.028(2) 0.006(2)
C90 0.058(4) 0.042(3) 0.039(3) 0.007(2) 0.036(3) 0.009(3)
C91 0.049(3) 0.045(3) 0.044(3) -0.004(2) 0.030(3) -0.002(3)
C92 0.059(4) 0.040(3) 0.062(4) 0.000(3) 0.043(3) 0.005(3)
C93 0.078(5) 0.031(3) 0.079(4) 0.010(3) 0.055(4) 0.016(3)
C94 0.053(4) 0.030(3) 0.058(3) 0.008(2) 0.031(3) 0.008(3)
C95 0.077(5) 0.040(3) 0.082(5) 0.001(3) 0.061(4) 0.010(3)
C96 0.074(5) 0.048(3) 0.069(4) -0.009(3) 0.051(4) -0.004(3)
C97 0.070(5) 0.060(4) 0.085(5) -0.019(4) 0.048(4) 0.003(4)
C98 0.076(5) 0.047(4) 0.111(6) 0.002(4) 0.069(5) 0.013(3)
C99 0.074(5) 0.062(5) 0.120(7) -0.007(5) 0.063(5) 0.010(4)
C100 0.084(6) 0.049(4) 0.146(9) 0.010(5) 0.076(6) 0.021(4)
C101 0.083(6) 0.056(4) 0.149(8) 0.033(5) 0.090(6) 0.037(4)
C102 0.077(6) 0.039(4) 0.188(11) 0.019(5) 0.085(7) 0.017(4)
C103 0.075(6) 0.061(5) 0.180(10) 0.052(6) 0.078(7) 0.037(5)
C104 0.072(5) 0.054(4) 0.182(10) 0.051(5) 0.072(6) 0.029(4)
C105 0.070(5) 0.049(4) 0.156(8) 0.040(5) 0.080(6) 0.027(4)
C106 0.063(5) 0.068(5) 0.137(7) 0.045(5) 0.065(5) 0.029(4)
C107 0.065(4) 0.038(3) 0.103(6) 0.017(3) 0.054(4) 0.016(3)
C108 0.068(5) 0.044(3) 0.123(7) 0.012(4) 0.075(5) 0.012(3)
C109 0.065(4) 0.033(3) 0.120(6) 0.008(4) 0.067(5) 0.013(3)
C110 0.069(5) 0.057(4) 0.119(7) 0.018(4) 0.067(5) 0.029(4)
N14A 0.048(5) 0.036(4) 0.040(4) 0.013(3) 0.034(5) 0.012(4)
C20A 0.046(5) 0.035(4) 0.040(4) 0.016(3) 0.029(4) 0.014(3)
C21A 0.046(4) 0.040(4) 0.038(4) 0.009(3) 0.028(3) 0.014(3)
C22A 0.054(4) 0.033(4) 0.050(4) 0.010(3) 0.028(4) 0.016(3)
C23A 0.053(5) 0.040(4) 0.053(5) 0.008(3) 0.031(4) 0.011(3)
C24A 0.045(5) 0.037(4) 0.042(5) 0.009(3) 0.025(4) 0.010(3)
C25A 0.066(5) 0.032(4) 0.071(5) 0.008(3) 0.037(4) 0.015(3)
C26A 0.088(7) 0.039(4) 0.071(5) 0.003(4) 0.023(5) 0.016(4)
C27A 0.085(8) 0.053(5) 0.087(6) -0.002(4) 0.033(6) 0.020(5)
C28A 0.072(6) 0.047(5) 0.089(5) 0.000(4) 0.040(5) 0.022(5)
C29A 0.078(7) 0.054(5) 0.105(7) -0.009(4) 0.050(6) 0.021(5)
C30A 0.116(10) 0.058(6) 0.124(7) 0.007(5) 0.064(6) 0.027(6)
C31A 0.079(7) 0.046(5) 0.128(6) 0.014(4) 0.079(5) 0.028(4)
C32A 0.146(11) 0.053(6) 0.149(8) 0.026(6) 0.095(8) 0.043(6)
C33A 0.138(10) 0.058(6) 0.160(9) 0.039(6) 0.095(8) 0.046(6)
C34A 0.133(10) 0.071(6) 0.143(9) 0.044(6) 0.087(8) 0.056(6)
C35A 0.092(7) 0.061(5) 0.117(6) 0.035(4) 0.068(5) 0.045(5)
C36A 0.098(10) 0.066(6) 0.105(7) 0.036(5) 0.066(6) 0.047(6)
C37A 0.075(6) 0.045(5) 0.084(5) 0.021(4) 0.049(5) 0.030(4)
C38A 0.073(8) 0.041(4) 0.077(5) 0.016(4) 0.046(5) 0.024(4)
C39A 0.068(6) 0.041(4) 0.087(5) 0.011(3) 0.047(4) 0.021(4)
C40A 0.091(7) 0.049(4) 0.111(6) 0.021(4) 0.068(5) 0.037(4)
N14B 0.061(10) 0.054(8) 0.067(12) 0.019(7) 0.052(10) 0.025(7)
C20B 0.067(11) 0.053(7) 0.063(13) 0.012(7) 0.052(10) 0.026(7)
C21B 0.073(10) 0.052(7) 0.090(13) 0.018(7) 0.062(9) 0.024(6)
C22B 0.080(9) 0.051(7) 0.113(14) 0.021(6) 0.070(9) 0.030(6)
C23B 0.082(9) 0.058(8) 0.112(15) 0.025(7) 0.070(9) 0.027(6)
C24B 0.067(10) 0.056(8) 0.091(14) 0.023(8) 0.059(10) 0.029(7)
C25B 0.077(9) 0.047(6) 0.115(10) 0.014(6) 0.066(8) 0.029(6)
C26B 0.068(11) 0.055(8) 0.127(11) 0.025(7) 0.053(9) 0.012(7)
C27B 0.085(14) 0.057(9) 0.153(13) 0.031(8) 0.062(11) 0.016(8)
C28B 0.074(13) 0.072(10) 0.165(13) 0.016(8) 0.064(10) 0.017(9)
C29B 0.20(4) 0.078(12) 0.26(2) 0.046(11) 0.01(3) -0.007(13)
C30B 0.096(16) 0.099(13) 0.229(18) 0.008(11) 0.074(13) 0.029(11)
C31B 0.14(3) 0.093(12) 0.231(18) 0.009(10) 0.053(16) 0.024(12)
C32B 0.104(17) 0.128(15) 0.235(19) -0.011(11) 0.065(14) 0.049(12)
C33B 0.13(2) 0.138(17) 0.24(2) -0.010(12) 0.060(15) 0.063(15)
C34B 0.27(5) 0.145(17) 0.221(19) -0.007(14) -0.01(2) 0.01(2)
C35B 0.100(14) 0.101(12) 0.167(13) -0.014(9) 0.068(10) 0.063(11)
C36B 0.133(19) 0.103(12) 0.145(13) -0.018(9) 0.052(11) 0.058(11)
C37B 0.122(16) 0.072(11) 0.128(11) 0.003(8) 0.059(10) 0.054(10)
C38B 0.083(15) 0.059(8) 0.130(11) -0.001(7) 0.057(10) 0.030(7)
C39B 0.073(10) 0.056(8) 0.148(11) 0.000(6) 0.074(8) 0.033(6)
C40B 0.081(12) 0.086(10) 0.169(12) -0.014(8) 0.061(9) 0.039(8)
P1 0.0893(14) 0.0498(9) 0.0391(8) 0.0032(7) 0.0269(9) -0.0002(9)
F11 0.138(5) 0.153(5) 0.063(3) -0.006(3) 0.050(3) -0.054(4)
F12 0.275(9) 0.077(4) 0.092(4) 0.023(3) 0.036(5) 0.068(5)
F13 0.128(4) 0.074(3) 0.046(2) 0.0024(19) 0.029(2) -0.013(3)
F14 0.084(3) 0.081(3) 0.109(4) -0.006(3) 0.004(3) 0.028(3)
F15 0.084(3) 0.075(3) 0.051(2) 0.0024(18) 0.022(2) 0.018(2)
F16 0.093(3) 0.149(5) 0.066(3) 0.018(3) 0.047(2) 0.042(3)
P2 0.1095(18) 0.0611(12) 0.1021(16) 0.0323(11) 0.0515(14) 0.0488(12)
F21 0.153(5) 0.081(3) 0.171(5) 0.072(3) 0.096(4) 0.064(3)
F22 0.114(4) 0.088(4) 0.160(5) -0.001(4) 0.030(4) 0.050(3)
F23 0.142(5) 0.106(4) 0.116(4) 0.053(3) 0.070(4) 0.085(4)
F24 0.122(4) 0.088(3) 0.090(3) 0.022(3) 0.052(3) 0.030(3)
F25 0.117(4) 0.084(3) 0.171(5) 0.034(3) 0.074(4) 0.055(3)
F26 0.139(4) 0.110(4) 0.108(4) 0.063(3) 0.065(3) 0.083(3)

loop_
_atom_type_symbol
_atom_type_description
_atom_type_scat_dispersion_real
_atom_type_scat_dispersion_imag
_atom_type_scat_source
C C 0.0033 0.0016 'International Tables Vol C Tables 4.2.6.8 and 6.1.1.4'
H H 0.0000 0.0000 'International Tables Vol C Tables 4.2.6.8 and 6.1.1.4'
N N 0.0061 0.0033 'International Tables Vol C Tables 4.2.6.8 and 6.1.1.4'
O O 0.0106 0.0060 'International Tables Vol C Tables 4.2.6.8 and 6.1.1.4'
F F 0.0171 0.0103 'International Tables Vol C Tables 4.2.6.8 and 6.1.1.4'
P P 0.1023 0.0942 'International Tables Vol C Tables 4.2.6.8 and 6.1.1.4'
Ru Ru -1.2594 0.8363 'International Tables Vol C Tables 4.2.6.8 and 6.1.1.4'

loop_
_geom_angle_atom_site_label_1
_geom_angle_atom_site_label_2
_geom_angle_atom_site_label_3
_geom_angle
_geom_angle_site_symmetry_1
_geom_angle_site_symmetry_3
_geom_angle_publ_flag
N3 Ru1 N1 78.91(18) . . ?
N3 Ru1 N4 80.32(19) . . ?
N1 Ru1 N4 159.19(19) . . ?
N3 Ru1 N11 92.27(18) . . ?
N1 Ru1 N11 90.41(16) . . ?
N4 Ru1 N11 91.70(16) . . ?
N3 Ru1 N13 93.35(18) . . ?
N1 Ru1 N13 91.16(17) . . ?
N4 Ru1 N13 88.76(16) . . ?
N11 Ru1 N13 174.37(19) . . ?
N3 Ru1 O1 175.00(16) . . ?
N1 Ru1 O1 106.07(16) . . ?
N4 Ru1 O1 94.71(17) . . ?
N11 Ru1 O1 87.28(17) . . ?
N13 Ru1 O1 87.09(17) . . ?
N5 Ru2 N14B 98.8(8) . . ?
N5 Ru2 N2 78.57(19) . . ?
N14B Ru2 N2 101.0(6) . . ?
N5 Ru2 N6 80.4(2) . . ?
N14B Ru2 N6 81.7(7) . . ?
N2 Ru2 N6 158.9(2) . . ?
N5 Ru2 N12 91.23(18) . . ?
N14B Ru2 N12 164.1(6) . . ?
N2 Ru2 N12 93.05(17) . . ?
N6 Ru2 N12 87.87(19) . . ?
N5 Ru2 O2 174.92(19) . . ?
N14B Ru2 O2 79.9(7) . . ?
N2 Ru2 O2 106.48(16) . . ?
N6 Ru2 O2 94.6(2) . . ?
N12 Ru2 O2 89.02(18) . . ?
N5 Ru2 N14A 88.4(3) . . ?
N2 Ru2 N14A 89.0(3) . . ?
N6 Ru2 N14A 89.9(3) . . ?
N12 Ru2 N14A 177.8(3) . . ?
O2 Ru2 N14A 91.2(3) . . ?
N2 N1 C2 108.2(4) . . ?
N2 N1 Ru1 135.8(4) . . ?
C2 N1 Ru1 115.5(3) . . ?
N1 N2 C3 108.6(5) . . ?
N1 N2 Ru2 135.7(4) . . ?
C3 N2 Ru2 115.7(3) . . ?
C9 N3 C5 121.9(5) . . ?
C9 N3 Ru1 118.0(4) . . ?
C5 N3 Ru1 120.1(3) . . ?
C14 N4 C10 118.5(5) . . ?
C14 N4 Ru1 128.4(4) . . ?
C10 N4 Ru1 113.1(4) . . ?
C19 N5 C15 120.8(5) . . ?
C19 N5 Ru2 118.5(5) . . ?
C15 N5 Ru2 120.7(3) . . ?
C24 N6 C20 118.9(6) . . ?
C24 N6 Ru2 128.7(5) . . ?
C20 N6 Ru2 112.4(5) . . ?
C25 O1 Ru1 144.8(4) . . ?
C25 O2 Ru2 142.5(4) . . ?
C2 C1 C3 102.7(5) . . ?
C2 C1 C4 128.7(5) . . ?
C3 C1 C4 128.7(5) . . ?
N1 C2 C1 110.5(5) . . ?
N1 C2 C5 114.6(5) . . ?
C1 C2 C5 134.6(6) . . ?
N2 C3 C1 110.0(5) . . ?
N2 C3 C15 114.8(5) . . ?
C1 C3 C15 135.0(6) . . ?
N3 C5 C6 119.3(5) . . ?
N3 C5 C2 110.8(5) . . ?
C6 C5 C2 129.9(5) . . ?
C7 C6 C5 119.8(6) . . ?
C6 C7 C8 119.5(6) . . ?
C9 C8 C7 120.3(5) . . ?
N3 C9 C8 119.2(5) . . ?
N3 C9 C10 113.4(5) . . ?
C8 C9 C10 127.3(5) . . ?
N4 C10 C11 120.7(6) . . ?
N4 C10 C9 115.1(5) . . ?
C11 C10 C9 124.1(6) . . ?
C12 C11 C10 118.9(7) . . ?
C13 C12 C11 119.0(6) . . ?
C14 C13 C12 120.2(7) . . ?
N4 C14 C13 122.7(6) . . ?
N5 C15 C16 119.8(5) . . ?
N5 C15 C3 110.1(5) . . ?
C16 C15 C3 130.1(6) . . ?
C17 C16 C15 118.7(7) . . ?
C18 C17 C16 121.1(7) . . ?
C17 C18 C19 120.0(6) . . ?
N5 C19 C18 119.5(7) . . ?
N5 C19 C20 112.6(6) . . ?
C18 C19 C20 127.8(6) . . ?
N6 C20 C21 119.6(7) . . ?
N6 C20 C19 116.0(5) . . ?
C21 C20 C19 124.4(7) . . ?
C22 C21 C20 120.8(8) . . ?
C21 C22 C23 118.7(7) . . ?
C22 C23 C24 119.5(9) . . ?
N6 C24 C23 122.4(7) . . ?
O1 C25 O2 127.0(6) . . ?
O1 C25 C26 117.3(6) . . ?
O2 C25 C26 115.7(6) . . ?
C34 N11 C30 117.5(4) . . ?
C34 N11 Ru1 124.2(4) . . ?
C30 N11 Ru1 118.1(3) . . ?
N11 C30 C31 122.9(5) . . ?
C30 C31 C32 119.9(5) . . ?
C33 C32 C31 116.8(5) . . ?
C33 C32 C35 121.1(5) . . ?
C31 C32 C35 121.8(5) . . ?
C32 C33 C34 120.2(5) . . ?
N11 C34 C33 122.6(5) . . ?
C36 C35 C48 120.9(5) . . ?
C36 C35 C32 117.2(5) . . ?
C48 C35 C32 121.8(5) . . ?
C35 C36 C37 120.4(6) . . ?
C38 C37 C36 120.9(6) . . ?
C37 C38 C49 118.7(5) . . ?
C37 C38 C39 121.6(6) . . ?
C49 C38 C39 119.6(6) . . ?
C40 C39 C38 120.7(7) . . ?
C39 C40 C41 122.3(6) . . ?
C42 C41 C50 120.9(7) . . ?
C42 C41 C40 122.5(7) . . ?
C50 C41 C40 116.5(6) . . ?
C43 C42 C41 121.5(8) . . ?
C42 C43 C44 121.3(8) . . ?
C45 C44 C43 119.1(9) . . ?
C44 C45 C46 123.2(8) . . ?
C44 C45 C50 118.9(7) . . ?
C46 C45 C50 117.9(6) . . ?
C47 C46 C45 122.7(7) . . ?
C46 C47 C48 120.1(6) . . ?
C35 C48 C49 118.2(5) . . ?
C35 C48 C47 123.0(5) . . ?
C49 C48 C47 118.7(5) . . ?
C50 C49 C48 121.5(5) . . ?
C50 C49 C38 118.0(5) . . ?
C48 C49 C38 120.5(5) . . ?
C49 C50 C41 122.7(6) . . ?
C49 C50 C45 119.0(5) . . ?
C41 C50 C45 118.3(6) . . ?
C64 N12 C60 116.3(5) . . ?
C64 N12 Ru2 122.9(4) . . ?
C60 N12 Ru2 120.8(4) . . ?
N12 C60 C61 123.5(5) . . ?
C60 C61 C62 119.1(5) . . ?
C63 C62 C61 117.3(5) . . ?
C63 C62 C65 121.0(5) . . ?
C61 C62 C65 121.6(5) . . ?
C64 C63 C62 120.0(5) . . ?
N12 C64 C63 123.8(5) . . ?
C66 C65 C78 120.2(5) . . ?
C66 C65 C62 117.4(5) . . ?
C78 C65 C62 122.4(5) . . ?
C65 C66 C67 120.0(6) . . ?
C68 C67 C66 121.2(6) . . ?
C67 C68 C79 120.2(5) . . ?
C67 C68 C69 122.2(6) . . ?
C79 C68 C69 117.5(6) . . ?
C70 C69 C68 121.0(6) . . ?
C69 C70 C71 121.5(6) . . ?
C70 C71 C72 122.4(6) . . ?
C70 C71 C80 119.2(6) . . ?
C72 C71 C80 118.3(7) . . ?
C73 C72 C71 121.9(6) . . ?
C72 C73 C74 119.5(7) . . ?
C73 C74 C75 121.2(8) . . ?
C80 C75 C74 119.8(6) . . ?
C80 C75 C76 118.8(6) . . ?
C74 C75 C76 121.4(6) . . ?
C77 C76 C75 120.8(6) . . ?
C76 C77 C78 122.1(6) . . ?
C65 C78 C77 123.7(5) . . ?
C65 C78 C79 118.7(5) . . ?
C77 C78 C79 117.5(5) . . ?
C68 C79 C80 120.8(5) . . ?
C68 C79 C78 119.4(5) . . ?
C80 C79 C78 119.8(5) . . ?
C75 C80 C79 120.9(5) . . ?
C75 C80 C71 119.2(6) . . ?
C79 C80 C71 119.9(6) . . ?
C90 N13 C94 117.8(5) . . ?
C90 N13 Ru1 121.9(4) . . ?
C94 N13 Ru1 120.4(4) . . ?
N13 C90 C91 122.9(6) . . ?
C92 C91 C90 119.9(6) . . ?
C93 C92 C91 116.7(5) . . ?
C93 C92 C95 124.7(7) . . ?
C91 C92 C95 118.5(6) . . ?
C92 C93 C94 120.6(6) . . ?
N13 C94 C93 122.1(6) . . ?
C108 C95 C96 119.7(6) . . ?
C108 C95 C92 122.7(7) . . ?
C96 C95 C92 117.6(6) . . ?
C97 C96 C95 121.0(8) . . ?
C96 C97 C98 120.8(8) . . ?
C109 C98 C97 118.6(7) . . ?
C109 C98 C99 119.3(8) . . ?
C97 C98 C99 122.1(9) . . ?
C100 C99 C98 119.6(10) . . ?
C99 C100 C101 125.5(8) . . ?
C100 C101 C102 124.8(9) . . ?
C100 C101 C110 116.2(8) . . ?
C102 C101 C110 119.0(10) . . ?
C103 C102 C101 121.9(8) . . ?
C102 C103 C104 119.6(9) . . ?
C103 C104 C105 120.6(10) . . ?
C110 C105 C104 121.5(8) . . ?
C110 C105 C106 116.4(8) . . ?
C104 C105 C106 122.2(10) . . ?
C107 C106 C105 123.4(9) . . ?
C106 C107 C108 120.4(7) . . ?
C95 C108 C107 123.7(6) . . ?
C95 C108 C109 117.5(8) . . ?
C107 C108 C109 118.8(7) . . ?
C98 C109 C110 119.4(7) . . ?
C98 C109 C108 122.4(7) . . ?
C110 C109 C108 118.2(8) . . ?
C105 C110 C109 122.8(7) . . ?
C105 C110 C101 117.3(8) . . ?
C109 C110 C101 119.9(9) . . ?
C24A N14A C20A 116.9(8) . . ?
C24A N14A Ru2 118.1(7) . . ?
C20A N14A Ru2 124.3(6) . . ?
N14A C20A C21A 122.0(9) . . ?
C20A C21A C22A 120.9(8) . . ?
C23A C22A C21A 116.3(7) . . ?
C23A C22A C25A 123.9(8) . . ?
C21A C22A C25A 119.5(8) . . ?
C24A C23A C22A 120.0(9) . . ?
N14A C24A C23A 123.8(9) . . ?
C38A C25A C26A 119.9(8) . . ?
C38A C25A C22A 123.1(8) . . ?
C26A C25A C22A 117.0(8) . . ?
C25A C26A C27A 122.8(10) . . ?
C28A C27A C26A 118.7(11) . . ?
C27A C28A C39A 122.0(10) . . ?
C27A C28A C29A 120.9(10) . . ?
C39A C28A C29A 117.1(10) . . ?
C30A C29A C28A 120.8(12) . . ?
C29A C30A C31A 121.3(12) . . ?
C40A C31A C32A 118.7(12) . . ?
C40A C31A C30A 119.6(10) . . ?
C32A C31A C30A 121.7(11) . . ?
C33A C32A C31A 120.0(12) . . ?
C32A C33A C34A 121.9(13) . . ?
C33A C34A C35A 120.1(13) . . ?
C40A C35A C34A 118.3(11) . . ?
C40A C35A C36A 120.2(10) . . ?
C34A C35A C36A 121.4(11) . . ?
C37A C36A C35A 119.6(12) . . ?
C36A C37A C38A 122.0(10) . . ?
C25A C38A C37A 123.4(9) . . ?
C25A C38A C39A 118.6(10) . . ?
C37A C38A C39A 117.3(8) . . ?
C40A C39A C28A 122.0(9) . . ?
C40A C39A C38A 120.1(9) . . ?
C28A C39A C38A 117.9(9) . . ?
C39A C40A C35A 120.0(9) . . ?
C39A C40A C31A 119.0(10) . . ?
C35A C40A C31A 121.0(10) . . ?
C24B N14B C20B 116.1(16) . . ?
C24B N14B Ru2 122.7(14) . . ?
C20B N14B Ru2 120.2(12) . . ?
N14B C20B C21B 123.1(17) . . ?
C20B C21B C22B 119.4(15) . . ?
C21B C22B C23B 117.3(13) . . ?
C21B C22B C25B 124.5(14) . . ?
C23B C22B C25B 116.1(14) . . ?
C24B C23B C22B 118.5(16) . . ?
N14B C24B C23B 124.7(17) . . ?
C26B C25B C38B 118.9(14) . . ?
C26B C25B C22B 119.4(14) . . ?
C38B C25B C22B 121.2(14) . . ?
C25B C26B C27B 122.3(16) . . ?
C28B C27B C26B 120.1(18) . . ?
C27B C28B C39B 119.4(17) . . ?
C27B C28B C29B 123.6(17) . . ?
C39B C28B C29B 116.2(17) . . ?
C30B C29B C28B 121(2) . . ?
C29B C30B C31B 122(2) . . ?
C30B C31B C32B 121.5(19) . . ?
C30B C31B C40B 119.0(17) . . ?
C32B C31B C40B 119.5(18) . . ?
C33B C32B C31B 121(2) . . ?
C32B C33B C34B 119(2) . . ?
C33B C34B C35B 121(2) . . ?
C40B C35B C34B 119.7(19) . . ?
C40B C35B C36B 118.3(17) . . ?
C34B C35B C36B 120.8(19) . . ?
C37B C36B C35B 119.9(19) . . ?
C36B C37B C38B 122.3(19) . . ?
C25B C38B C37B 121(2) . . ?
C25B C38B C39B 118.5(17) . . ?
C37B C38B C39B 116.6(17) . . ?
C40B C39B C28B 122.0(14) . . ?
C40B C39B C38B 118.1(14) . . ?
C28B C39B C38B 119.1(14) . . ?
C35B C40B C39B 121.5(16) . . ?
C35B C40B C31B 118.4(16) . . ?
C39B C40B C31B 119.2(16) . . ?
F14 P1 F16 89.7(3) . . ?
F14 P1 F11 92.8(4) . . ?
F16 P1 F11 177.4(5) . . ?
F14 P1 F12 176.3(4) . . ?
F16 P1 F12 93.4(5) . . ?
F11 P1 F12 84.0(5) . . ?
F14 P1 F15 90.5(3) . . ?
F16 P1 F15 89.7(3) . . ?
F11 P1 F15 89.8(3) . . ?
F12 P1 F15 91.5(3) . . ?
F14 P1 F13 88.2(3) . . ?
F16 P1 F13 91.5(3) . . ?
F11 P1 F13 89.1(3) . . ?
F12 P1 F13 89.8(3) . . ?
F15 P1 F13 178.2(3) . . ?
F22 P2 F26 90.7(4) . . ?
F22 P2 F23 90.6(3) . . ?
F26 P2 F23 90.3(3) . . ?
F22 P2 F25 89.8(4) . . ?
F26 P2 F25 90.2(3) . . ?
F23 P2 F25 179.3(4) . . ?
F22 P2 F21 91.6(4) . . ?
F26 P2 F21 177.7(4) . . ?
F23 P2 F21 89.5(3) . . ?
F25 P2 F21 90.0(3) . . ?
F22 P2 F24 179.1(4) . . ?
F26 P2 F24 89.7(3) . . ?
F23 P2 F24 90.2(3) . . ?
F25 P2 F24 89.4(3) . . ?
F21 P2 F24 88.1(3) . . ?

loop_
_geom_bond_atom_site_label_1
_geom_bond_atom_site_label_2
_geom_bond_distance
_geom_bond_site_symmetry_2
_geom_bond_publ_flag
Ru1 N3 1.958(5) . ?
Ru1 N1 2.016(4) . ?
Ru1 N4 2.074(4) . ?
Ru1 N11 2.085(4) . ?
Ru1 N13 2.095(4) . ?
Ru1 O1 2.100(4) . ?
Ru2 N5 1.944(5) . ?
Ru2 N14B 1.986(18) . ?
Ru2 N2 2.013(4) . ?
Ru2 N6 2.066(5) . ?
Ru2 N12 2.098(4) . ?
Ru2 O2 2.110(4) . ?
Ru2 N14A 2.148(9) . ?
N1 N2 1.329(5) . ?
N1 C2 1.375(7) . ?
N2 C3 1.367(7) . ?
N3 C9 1.361(6) . ?
N3 C5 1.368(7) . ?
N4 C14 1.347(8) . ?
N4 C10 1.362(7) . ?
N5 C19 1.364(7) . ?
N5 C15 1.372(8) . ?
N6 C24 1.335(9) . ?
N6 C20 1.365(8) . ?
O1 C25 1.257(7) . ?
O2 C25 1.286(7) . ?
C1 C2 1.395(7) . ?
C1 C3 1.416(8) . ?
C1 C4 1.507(9) . ?
C2 C5 1.466(7) . ?
C3 C15 1.459(7) . ?
C5 C6 1.388(8) . ?
C6 C7 1.386(8) . ?
C7 C8 1.389(9) . ?
C8 C9 1.380(9) . ?
C9 C10 1.482(9) . ?
C10 C11 1.410(8) . ?
C11 C12 1.387(10) . ?
C12 C13 1.369(10) . ?
C13 C14 1.359(8) . ?
C15 C16 1.398(8) . ?
C16 C17 1.388(9) . ?
C17 C18 1.348(11) . ?
C18 C19 1.398(10) . ?
C19 C20 1.465(10) . ?
C20 C21 1.404(9) . ?
C21 C22 1.364(13) . ?
C22 C23 1.365(12) . ?
C23 C24 1.388(10) . ?
C25 C26 1.511(10) . ?
N11 C34 1.325(7) . ?
N11 C30 1.358(7) . ?
C30 C31 1.366(7) . ?
C31 C32 1.402(7) . ?
C32 C33 1.378(8) . ?
C32 C35 1.498(7) . ?
C33 C34 1.395(7) . ?
C35 C36 1.382(8) . ?
C35 C48 1.410(8) . ?
C36 C37 1.396(8) . ?
C37 C38 1.390(8) . ?
C38 C49 1.430(9) . ?
C38 C39 1.440(8) . ?
C39 C40 1.315(9) . ?
C40 C41 1.460(10) . ?
C41 C42 1.370(10) . ?
C41 C50 1.410(9) . ?
C42 C43 1.342(13) . ?
C43 C44 1.422(13) . ?
C44 C45 1.406(10) . ?
C45 C46 1.439(10) . ?
C45 C50 1.450(10) . ?
C46 C47 1.338(9) . ?
C47 C48 1.447(8) . ?
C48 C49 1.417(7) . ?
C49 C50 1.395(9) . ?
N12 C64 1.342(7) . ?
N12 C60 1.361(7) . ?
C60 C61 1.394(7) . ?
C61 C62 1.398(7) . ?
C62 C63 1.393(7) . ?
C62 C65 1.499(7) . ?
C63 C64 1.381(7) . ?
C65 C66 1.392(8) . ?
C65 C78 1.414(8) . ?
C66 C67 1.408(9) . ?
C67 C68 1.370(9) . ?
C68 C79 1.411(8) . ?
C68 C69 1.473(8) . ?
C69 C70 1.351(10) . ?
C70 C71 1.409(10) . ?
C71 C72 1.420(10) . ?
C71 C80 1.431(8) . ?
C72 C73 1.375(10) . ?
C73 C74 1.383(10) . ?
C74 C75 1.413(9) . ?
C75 C80 1.405(9) . ?
C75 C76 1.426(8) . ?
C76 C77 1.365(8) . ?
C77 C78 1.423(8) . ?
C78 C79 1.443(7) . ?
C79 C80 1.412(8) . ?
N13 C90 1.335(7) . ?
N13 C94 1.339(8) . ?
C90 C91 1.391(7) . ?
C91 C92 1.389(10) . ?
C92 C93 1.377(10) . ?
C92 C95 1.501(8) . ?
C93 C94 1.397(8) . ?
C95 C108 1.403(11) . ?
C95 C96 1.410(10) . ?
C96 C97 1.384(9) . ?
C97 C98 1.393(12) . ?
C98 C109 1.384(11) . ?
C98 C99 1.451(10) . ?
C99 C100 1.301(13) . ?
C100 C101 1.386(13) . ?
C101 C102 1.406(13) . ?
C101 C110 1.455(11) . ?
C102 C103 1.373(14) . ?
C103 C104 1.387(12) . ?
C104 C105 1.403(11) . ?
C105 C110 1.402(12) . ?
C105 C106 1.425(11) . ?
C106 C107 1.351(10) . ?
C107 C108 1.428(11) . ?
C108 C109 1.436(9) . ?
C109 C110 1.421(11) . ?
N14A C24A 1.335(11) . ?
N14A C20A 1.360(11) . ?
C20A C21A 1.384(10) . ?
C21A C22A 1.397(11) . ?
C22A C23A 1.387(12) . ?
C22A C25A 1.502(10) . ?
C23A C24A 1.382(10) . ?
C25A C38A 1.387(12) . ?
C25A C26A 1.390(12) . ?
C26A C27A 1.392(12) . ?
C27A C28A 1.374(14) . ?
C28A C39A 1.413(13) . ?
C28A C29A 1.468(12) . ?
C29A C30A 1.342(15) . ?
C30A C31A 1.423(15) . ?
C31A C40A 1.421(12) . ?
C31A C32A 1.422(14) . ?
C32A C33A 1.366(16) . ?
C33A C34A 1.385(15) . ?
C34A C35A 1.427(14) . ?
C35A C40A 1.400(13) . ?
C35A C36A 1.434(14) . ?
C36A C37A 1.379(13) . ?
C37A C38A 1.402(14) . ?
C38A C39A 1.479(11) . ?
C39A C40A 1.396(12) . ?
N14B C24B 1.342(15) . ?
N14B C20B 1.352(16) . ?
C20B C21B 1.393(15) . ?
C21B C22B 1.393(16) . ?
C22B C23B 1.401(16) . ?
C22B C25B 1.492(14) . ?
C23B C24B 1.380(15) . ?
C25B C26B 1.390(16) . ?
C25B C38B 1.398(17) . ?
C26B C27B 1.402(16) . ?
C27B C28B 1.373(17) . ?
C28B C39B 1.422(16) . ?
C28B C29B 1.473(17) . ?
C29B C30B 1.348(19) . ?
C30B C31B 1.415(19) . ?
C31B C32B 1.426(18) . ?
C31B C40B 1.429(16) . ?
C32B C33B 1.377(19) . ?
C33B C34B 1.391(19) . ?
C34B C35B 1.425(18) . ?
C35B C40B 1.398(17) . ?
C35B C36B 1.437(18) . ?
C36B C37B 1.371(17) . ?
C37B C38B 1.416(18) . ?
C38B C39B 1.467(15) . ?
C39B C40B 1.404(15) . ?
P1 F14 1.550(6) . ?
P1 F16 1.559(5) . ?
P1 F11 1.560(6) . ?
P1 F12 1.569(7) . ?
P1 F15 1.594(4) . ?
P1 F13 1.599(4) . ?
P2 F22 1.572(6) . ?
P2 F26 1.579(5) . ?
P2 F23 1.580(6) . ?
P2 F25 1.581(6) . ?
P2 F21 1.591(6) . ?
P2 F24 1.605(5) . ?

loop_
_platon_squeeze_void_nr
_platon_squeeze_void_average_x
_platon_squeeze_void_average_y
_platon_squeeze_void_average_z
_platon_squeeze_void_volume
_platon_squeeze_void_count_electrons
_platon_squeeze_void_content
1 -0.024 0.003 0.500 1861 798 ' '
